data_8100072
loop_
_publ_author_name
'Reuter, Hans'

_publ_section_title
;
Crystal structure of tin(II) acetate acetylacetonate, Sn(C~5~H~7~O~2~)
(C~2~H~3~O~2~)
;
_journal_issue 2
_journal_name_full 'Zeitschrift f\"ur Kristallographie - New Crystal Structures'
_journal_page_first 109
_journal_page_last 110
_journal_volume 219
_journal_year 2004
_chemical_formula_sum 'C7 H10 O4 Sn'
_chemical_formula_weight 276.84
_space_group_IT_number 15
_symmetry_cell_setting monoclinic
_symmetry_space_group_name_Hall '-C 2yc'
_symmetry_space_group_name_H-M 'C 1 2/c 1'
_cell_angle_alpha 90.00
_cell_angle_beta 99.55(2)
_cell_angle_gamma 90.00
_cell_formula_units_Z 8
_cell_length_a 12.459(3)
_cell_length_b 9.676(2)
_cell_length_c 16.237(3)
_cell_measurement_temperature 293(2)
_cell_volume 1930.3(7)
_diffrn_ambient_temperature 293(2)
_exptl_crystal_density_diffrn 1.905
_cod_original_sg_symbol_H-M 'C 2/c'
_cod_database_code 8100072

loop_
_symmetry_equiv_pos_as_xyz
'x, y, z'
'-x, y, -z+1/2'
'x+1/2, y+1/2, z'
'-x+1/2, y+1/2, -z+1/2'
'-x, -y, -z'
'x, -y, z-1/2'
'-x+1/2, -y+1/2, -z'
'x+1/2, -y+1/2, z-1/2'

loop_
_atom_site_label
_atom_site_type_symbol
_atom_site_fract_x
_atom_site_fract_y
_atom_site_fract_z
_atom_site_U_iso_or_equiv
_atom_site_adp_type
_atom_site_occupancy
_atom_site_symmetry_multiplicity
_atom_site_Wyckoff_symbol
_atom_site_calc_flag
_atom_site_refinement_flags
_atom_site_disorder_assembly
_atom_site_disorder_group
Sn1 Sn 0.35902(3) 0.11361(3) 0.45687(2) 0.05129(17) Uani 1 8 f d . . .
O1 O 0.4521(3) 0.2330(5) 0.5560(2) 0.0604(9) Uani 1 8 f d . . .
C1 C 0.5295(4) 0.3174(5) 0.5545(3) 0.0496(10) Uani 1 8 f d . . .
C2 C 0.5849(4) 0.3335(6) 0.4881(4) 0.0576(12) Uani 1 8 f d . . .
H2 H 0.6422 0.3962 0.4953 0.120(11) Uiso 1 8 f calc R . .
C3 C 0.5639(4) 0.2661(6) 0.4118(4) 0.0555(12) Uani 1 8 f d . . .
O3 O 0.4872(3) 0.1773(5) 0.3909(3) 0.0650(10) Uani 1 8 f d . . .
C10 C 0.5629(5) 0.3987(6) 0.6333(4) 0.0646(14) Uani 1 8 f d . . .
H101 H 0.5030 0.4040 0.6634 0.120(11) Uiso 1 8 f calc R . .
H102 H 0.5838 0.4903 0.6195 0.120(11) Uiso 1 8 f calc R . .
H103 H 0.6233 0.3539 0.6672 0.120(11) Uiso 1 8 f calc R . .
C30 C 0.6331(6) 0.2950(8) 0.3461(5) 0.082(2) Uani 1 8 f d . . .
H301 H 0.6381 0.2131 0.3136 0.120(11) Uiso 1 8 f calc R . .
H302 H 0.7046 0.3224 0.3726 0.120(11) Uiso 1 8 f calc R . .
H303 H 0.6007 0.3680 0.3103 0.120(11) Uiso 1 8 f calc R . .
O4 O 0.2784(3) 0.3085(4) 0.4227(2) 0.0493(7) Uani 1 8 f d . . .
C4 C 0.2300(4) 0.2854(5) 0.3465(3) 0.0492(10) Uani 1 8 f d . . .
O5 O 0.2389(4) 0.1724(5) 0.3139(3) 0.0676(10) Uani 1 8 f d . . .
C40 C 0.1652(5) 0.4011(7) 0.3014(4) 0.0647(13) Uani 1 8 f d . . .
H401 H 0.2113 0.4557 0.2723 0.120(11) Uiso 1 8 f calc R . .
H402 H 0.1363 0.4581 0.3409 0.120(11) Uiso 1 8 f calc R . .
H403 H 0.1064 0.3636 0.2620 0.120(11) Uiso 1 8 f calc R . .

loop_
_atom_site_aniso_label
_atom_site_aniso_U_11
_atom_site_aniso_U_22
_atom_site_aniso_U_33
_atom_site_aniso_U_23
_atom_site_aniso_U_13
_atom_site_aniso_U_12
Sn1 0.0451(2) 0.0486(2) 0.0603(2) -0.00572(14) 0.00929(13) -0.00735(13)
O1 0.0452(18) 0.086(3) 0.0503(19) -0.0009(17) 0.0078(15) -0.0190(17)
C1 0.036(2) 0.056(3) 0.053(2) 0.009(2) -0.0021(18) 0.0007(18)
C2 0.041(2) 0.063(3) 0.068(3) 0.002(2) 0.007(2) -0.012(2)
C3 0.040(2) 0.059(3) 0.071(3) 0.008(2) 0.021(2) 0.005(2)
O3 0.0508(19) 0.082(3) 0.067(2) -0.013(2) 0.0247(17) -0.0069(18)
C10 0.064(3) 0.072(3) 0.052(3) 0.004(2) -0.007(2) -0.013(3)
C30 0.070(4) 0.091(5) 0.098(5) -0.001(4) 0.049(4) -0.001(3)
O4 0.0437(16) 0.0561(18) 0.0468(17) -0.0071(13) 0.0039(13) -0.0115(13)
C4 0.041(2) 0.061(3) 0.047(2) 0.000(2) 0.0110(18) -0.0071(19)
O5 0.073(2) 0.074(2) 0.055(2) -0.0145(19) 0.0057(18) 0.005(2)
C40 0.060(3) 0.073(3) 0.061(3) 0.011(3) 0.008(2) -0.003(3)

loop_
_geom_bond_atom_site_label_1
_geom_bond_atom_site_label_2
_geom_bond_distance
_geom_bond_site_symmetry_2
_geom_bond_publ_flag
Sn1 O3 2.155(4) . ?
Sn1 O1 2.157(4) . ?
Sn1 O4 2.165(4) . ?
O1 C1 1.267(6) . ?
C1 C2 1.383(8) . ?
C1 C10 1.500(8) . ?
C2 C3 1.386(8) . ?
C2 H2 0.9300 . ?
C3 O3 1.288(7) . ?
C3 C30 1.504(8) . ?
C10 H101 0.9600 . ?
C10 H102 0.9600 . ?
C10 H103 0.9600 . ?
C30 H301 0.9600 . ?
C30 H302 0.9600 . ?
C30 H303 0.9600 . ?
O4 C4 1.303(6) . ?
C4 O5 1.228(7) . ?
C4 C40 1.499(8) . ?
C40 H401 0.9600 . ?
C40 H402 0.9600 . ?
C40 H403 0.9600 . ?
